data_1504143
loop_
_publ_author_name
'Isobe, Hiroyuki'
'Hitosugi, Shunpei'
'Matsuno, Taisuke'
'Iwamoto, Takeaki'
'Ichikawa, Junji'

_publ_section_title
;
 Concise synthesis of halogenated chrysenes ([4]phenacenes) that favor
 pi-stack packing in single crystals.
;
_journal_issue 17
_journal_name_full 'Organic letters'
_journal_page_first 4026
_journal_page_last 4028
_journal_paper_doi 10.1021/ol901693y
_journal_volume 11
_journal_year 2009
_chemical_formula_sum 'C20 H14 Br2'
_chemical_formula_weight 414.13
_chemical_name_systematic
;

 ?

;
_space_group_IT_number 14
_symmetry_cell_setting monoclinic
_symmetry_space_group_name_Hall '-P 2yn'
_symmetry_space_group_name_H-M 'P 1 21/n 1'
_atom_sites_solution_hydrogens geom
_atom_sites_solution_primary direct
_atom_sites_solution_secondary difmap
_audit_creation_method SHELXL-97
_cell_angle_alpha 90.00
_cell_angle_beta 90.051(2)
_cell_angle_gamma 90.00
_cell_formula_units_Z 2
_cell_length_a 4.8281(8)
_cell_length_b 20.915(4)
_cell_length_c 7.4401(13)
_cell_measurement_reflns_used 4911
_cell_measurement_temperature 100
_cell_measurement_theta_max 27.46
_cell_measurement_theta_min 2.91
_cell_volume 751.3(2)
_computing_cell_refinement 'Bruker SMART'
_computing_data_collection 'Bruker SMART'
_computing_data_reduction 'Bruker SAINT'
_computing_molecular_graphics 'Bruker SHELXTL'
_computing_publication_material 'Bruker SHELXTL'
_computing_structure_refinement 'SHELXL-97 (Sheldrick, 1997)'
_computing_structure_solution 'SHELXS-97 (Sheldrick, 1990)'
_diffrn_ambient_temperature 100
_diffrn_detector_area_resol_mean 8.333
_diffrn_measured_fraction_theta_full 0.994
_diffrn_measured_fraction_theta_max 0.994
_diffrn_measurement_device_type 'CCD area detector'
_diffrn_measurement_method 'phi and omega scans'
_diffrn_radiation_monochromator graphite
_diffrn_radiation_source 'fine-focus sealed tube'
_diffrn_radiation_type MoK\a
_diffrn_radiation_wavelength 0.71073
_diffrn_reflns_av_R_equivalents 0.0230
_diffrn_reflns_av_sigmaI/netI 0.0165
_diffrn_reflns_limit_h_max 6
_diffrn_reflns_limit_h_min -6
_diffrn_reflns_limit_k_max 27
_diffrn_reflns_limit_k_min -26
_diffrn_reflns_limit_l_max 9
_diffrn_reflns_limit_l_min -9
_diffrn_reflns_number 8271
_diffrn_reflns_theta_full 27.49
_diffrn_reflns_theta_max 27.49
_diffrn_reflns_theta_min 1.95
_exptl_absorpt_coefficient_mu 5.388
_exptl_absorpt_correction_T_max 0.9481
_exptl_absorpt_correction_T_min 0.4121
_exptl_absorpt_correction_type empirical
_exptl_absorpt_process_details 'SADABS Sheldrick 1996'
_exptl_crystal_colour colorless
_exptl_crystal_density_diffrn 1.831
_exptl_crystal_density_method 'not measured'
_exptl_crystal_description plate
_exptl_crystal_F_000 408
_exptl_crystal_size_max 0.20
_exptl_crystal_size_mid 0.20
_exptl_crystal_size_min 0.01
_refine_diff_density_max 0.536
_refine_diff_density_min -0.437
_refine_diff_density_rms 0.078
_refine_ls_extinction_method none
_refine_ls_goodness_of_fit_ref 2.678
_refine_ls_hydrogen_treatment constr
_refine_ls_matrix_type full
_refine_ls_number_parameters 101
_refine_ls_number_reflns 1720
_refine_ls_number_restraints 0
_refine_ls_restrained_S_all 2.678
_refine_ls_R_factor_all 0.0263
_refine_ls_R_factor_gt 0.0229
_refine_ls_shift/su_max 0.008
_refine_ls_shift/su_mean 0.002
_refine_ls_structure_factor_coef Fsqd
_refine_ls_weighting_details 'calc w=1/[\s^2^(Fo^2^)+(0.0000P)^2^+0.0000P] where P=(Fo^2^+2Fc^2^)/3'
_refine_ls_weighting_scheme calc
_refine_ls_wR_factor_gt 0.0486
_refine_ls_wR_factor_ref 0.0490
_reflns_number_gt 1574
_reflns_number_total 1720
_reflns_threshold_expression >2sigma(I)
_cod_data_source_file ol901693y_si_006.cif
_cod_data_source_block sh06mono3
_cod_depositor_comments
;
The following automatic conversions were performed:

'_symmetry_cell_setting' value 'Monoclinic' changed to 'monoclinic'
according to /home/saulius/struct/CIF-dictionaries/cif_core.dic
dictionary named 'cif_core.dic' version 2.4.2 from 2011-04-26.

Automatic conversion script
Id: cif_fix_values 1715 2011-07-08 13:25:40Z adriana 
;
_cod_original_sg_symbol_H-M P2(1)/n
_cod_database_code 1504143

loop_
_symmetry_equiv_pos_as_xyz
'x, y, z'
'-x+1/2, y+1/2, -z+1/2'
'-x, -y, -z'
'x-1/2, -y-1/2, z-1/2'

loop_
_atom_site_label
_atom_site_type_symbol
_atom_site_fract_x
_atom_site_fract_y
_atom_site_fract_z
_atom_site_U_iso_or_equiv
_atom_site_adp_type
_atom_site_occupancy
_atom_site_symmetry_multiplicity
_atom_site_calc_flag
_atom_site_refinement_flags
Br1 Br 0.46147(4) 0.243844(9) 0.58057(3) 0.01858(8) Uani 1 1 d .
C7 C 1.0382(4) 0.00970(9) 0.9129(3) 0.0127(4) Uani 1 1 d .
C4 C 0.5668(4) 0.15185(9) 0.8525(3) 0.0145(4) Uani 1 1 d .
H4 H 0.4270 0.1742 0.9167 0.017 Uiso 1 1 calc R
C3 C 0.9692(4) 0.08699(9) 0.6587(3) 0.0156(4) Uani 1 1 d .
H3 H 1.1054 0.0649 0.5908 0.019 Uiso 1 1 calc R
C2 C 0.8426(4) 0.13944(9) 0.5848(3) 0.0169(5) Uani 1 1 d .
H2 H 0.8916 0.1537 0.4679 0.020 Uiso 1 1 calc R
C6 C 0.9030(4) 0.06475(9) 0.8335(3) 0.0130(4) Uani 1 1 d .
C1 C 0.6407(4) 0.17164(9) 0.6838(3) 0.0148(4) Uani 1 1 d .
C5 C 0.6977(4) 0.09837(9) 0.9313(3) 0.0125(4) Uani 1 1 d .
C9 C 0.6238(4) 0.07744(9) 1.1099(3) 0.0129(4) Uani 1 1 d .
C8 C 1.2472(4) -0.02558(10) 0.8203(3) 0.0140(4) Uani 1 1 d .
H8 H 1.2986 -0.0119 0.7032 0.017 Uiso 1 1 calc R
C10 C 0.4080(4) 0.11335(10) 1.2150(3) 0.0164(4) Uani 1 1 d .
H10A H 0.3808 0.0926 1.3318 0.025 Uiso 1 1 calc R
H10B H 0.2329 0.1133 1.1482 0.025 Uiso 1 1 calc R
H10C H 0.4696 0.1575 1.2335 0.025 Uiso 1 1 calc R

loop_
_atom_site_aniso_label
_atom_site_aniso_U_11
_atom_site_aniso_U_22
_atom_site_aniso_U_33
_atom_site_aniso_U_23
_atom_site_aniso_U_13
_atom_site_aniso_U_12
Br1 0.02163(12) 0.01601(12) 0.01810(12) 0.00358(9) -0.00043(8) 0.00155(9)
C7 0.0116(10) 0.0158(10) 0.0107(10) -0.0016(8) -0.0003(8) -0.0020(8)
C4 0.0131(11) 0.0162(10) 0.0143(10) -0.0037(8) -0.0004(8) -0.0020(8)
C3 0.0145(11) 0.0193(11) 0.0130(10) -0.0012(8) 0.0026(8) -0.0005(8)
C2 0.0184(11) 0.0209(11) 0.0116(11) 0.0020(8) 0.0006(9) -0.0023(9)
C6 0.0128(10) 0.0165(10) 0.0095(10) -0.0012(8) -0.0012(8) -0.0034(8)
C1 0.0159(11) 0.0136(10) 0.0149(10) 0.0017(8) -0.0049(8) -0.0001(8)
C5 0.0124(10) 0.0140(10) 0.0113(10) -0.0021(8) -0.0015(8) -0.0035(8)
C9 0.0112(10) 0.0167(10) 0.0109(10) -0.0031(8) 0.0002(8) -0.0031(8)
C8 0.0149(11) 0.0181(10) 0.0091(10) -0.0006(8) 0.0014(8) -0.0041(8)
C10 0.0173(11) 0.0199(11) 0.0119(11) -0.0011(8) 0.0014(9) 0.0003(9)

loop_
_atom_type_symbol
_atom_type_description
_atom_type_scat_dispersion_real
_atom_type_scat_dispersion_imag
_atom_type_scat_source
C C 0.0033 0.0016 'International Tables Vol C Tables 4.2.6.8 and 6.1.1.4'
H H 0.0000 0.0000 'International Tables Vol C Tables 4.2.6.8 and 6.1.1.4'
Br Br -0.2901 2.4595 'International Tables Vol C Tables 4.2.6.8 and 6.1.1.4'

loop_
_geom_angle_atom_site_label_1
_geom_angle_atom_site_label_2
_geom_angle_atom_site_label_3
_geom_angle
_geom_angle_site_symmetry_1
C7 C7 C8 118.8(2) 3_757
C7 C7 C6 119.1(2) 3_757
C8 C7 C6 122.14(17) .
C1 C4 C5 120.21(19) .
C1 C4 H4 119.9 .
C5 C4 H4 119.9 .
C2 C3 C6 121.98(19) .
C2 C3 H3 119.0 .
C6 C3 H3 119.0 .
C3 C2 C1 119.07(19) .
C3 C2 H2 120.5 .
C1 C2 H2 120.5 .
C5 C6 C3 117.81(18) .
C5 C6 C7 119.99(17) .
C3 C6 C7 122.19(18) .
C4 C1 C2 121.37(19) .
C4 C1 Br1 119.44(15) .
C2 C1 Br1 119.18(15) .
C4 C5 C6 119.53(18) .
C4 C5 C9 120.74(18) .
C6 C5 C9 119.72(18) .
C8 C9 C5 118.81(18) 3_757
C8 C9 C10 121.24(18) 3_757
C5 C9 C10 119.94(17) .
C9 C8 C7 123.60(18) 3_757
C9 C8 H8 118.2 3_757
C7 C8 H8 118.2 .
C9 C10 H10A 109.5 .
C9 C10 H10B 109.5 .
H10A C10 H10B 109.5 .
C9 C10 H10C 109.5 .
H10A C10 H10C 109.5 .
H10B C10 H10C 109.5 .

loop_
_geom_bond_atom_site_label_1
_geom_bond_atom_site_label_2
_geom_bond_distance
_geom_bond_site_symmetry_2
Br1 C1 1.9021(19) .
C7 C7 1.407(4) 3_757
C7 C8 1.428(3) .
C7 C6 1.449(3) .
C4 C1 1.369(3) .
C4 C5 1.412(3) .
C4 H4 0.9500 .
C3 C2 1.371(3) .
C3 C6 1.418(3) .
C3 H3 0.9500 .
C2 C1 1.396(3) .
C2 H2 0.9500 .
C6 C5 1.417(3) .
C5 C9 1.444(3) .
C9 C8 1.354(3) 3_757
C9 C10 1.504(3) .
C8 C9 1.354(3) 3_757
C8 H8 0.9500 .
C10 H10A 0.9800 .
C10 H10B 0.9800 .
C10 H10C 0.9800 .
